data_4502351
loop_
_publ_author_name
'Wang, Jin-Po'
'Lu, Zhe-Jun'
'Zhu, Qin-Yu'
'Zhang, Ya-Ping'
'Qin, Yu-Rong'
'Bian, Guo-Qing'
'Dai, Jie'

_publ_section_title
;
 Calcium and Magnesium Bicarboxylates Combined with Tetrathiafulvalene
 Moiety
;
_journal_issue 5
_journal_name_full 'Crystal Growth &amp; Design'
_journal_page_first 2090
_journal_paper_doi 10.1021/cg901018s
_journal_volume 10
_journal_year 2010
_chemical_formula_sum 'C16 H20 Ca N2 O6 S6'
_chemical_formula_weight 568.78
_chemical_name_systematic
; 
 ? 
;
_space_group_IT_number 2
_symmetry_cell_setting triclinic
_symmetry_Int_Tables_number 2
_symmetry_space_group_name_Hall '-P 1'
_symmetry_space_group_name_H-M 'P -1'
_atom_sites_solution_hydrogens geom
_atom_sites_solution_primary direct
_atom_sites_solution_secondary difmap
_audit_creation_method SHELXL-97
_cell_angle_alpha 99.266(8)
_cell_angle_beta 96.911(7)
_cell_angle_gamma 99.438(3)
_cell_formula_units_Z 2
_cell_length_a 7.535(3)
_cell_length_b 9.586(4)
_cell_length_c 17.444(7)
_cell_measurement_temperature 223(2)
_cell_volume 1212.7(9)
_computing_structure_refinement 'SHELXL-97 (Sheldrick, 1997)'
_computing_structure_solution 'SHELXS-97 (Sheldrick, 1990)'
_diffrn_ambient_temperature 223(2)
_diffrn_detector_area_resol_mean 14.63
_diffrn_measured_fraction_theta_full 0.978
_diffrn_measured_fraction_theta_max 0.978
_diffrn_measurement_device_type 'Rigaku Saturn'
_diffrn_measurement_method \w
_diffrn_radiation_monochromator graphite
_diffrn_radiation_source 'fine-focus sealed tube'
_diffrn_radiation_type MoK\a
_diffrn_radiation_wavelength 0.71075
_diffrn_reflns_av_R_equivalents 0.0334
_diffrn_reflns_av_sigmaI/netI 0.0606
_diffrn_reflns_limit_h_max 9
_diffrn_reflns_limit_h_min -9
_diffrn_reflns_limit_k_max 11
_diffrn_reflns_limit_k_min -11
_diffrn_reflns_limit_l_max 16
_diffrn_reflns_limit_l_min -21
_diffrn_reflns_number 8698
_diffrn_reflns_theta_full 25.50
_diffrn_reflns_theta_max 25.50
_diffrn_reflns_theta_min 3.18
_exptl_absorpt_coefficient_mu 0.810
_exptl_absorpt_correction_T_max 0.9162
_exptl_absorpt_correction_T_min 0.6875
_exptl_absorpt_correction_type multi-scan
_exptl_absorpt_process_details 'Jacobson, R. (1998) Private communication'
_exptl_crystal_density_diffrn 1.558
_exptl_crystal_density_method 'not measured'
_exptl_crystal_F_000 588
_exptl_crystal_size_max 0.50
_exptl_crystal_size_mid 0.20
_exptl_crystal_size_min 0.11
_refine_diff_density_max 0.300
_refine_diff_density_min -0.277
_refine_diff_density_rms 0.057
_refine_ls_extinction_method none
_refine_ls_goodness_of_fit_ref 0.957
_refine_ls_hydrogen_treatment constr
_refine_ls_matrix_type full
_refine_ls_number_parameters 287
_refine_ls_number_reflns 4405
_refine_ls_number_restraints 0
_refine_ls_restrained_S_all 0.957
_refine_ls_R_factor_all 0.0528
_refine_ls_R_factor_gt 0.0356
_refine_ls_shift/su_max 0.000
_refine_ls_shift/su_mean 0.000
_refine_ls_structure_factor_coef Fsqd
_refine_ls_weighting_details 'calc w=1/[\s^2^(Fo^2^)+(0.0225P)^2^+0.0000P] where P=(Fo^2^+2Fc^2^)/3'
_refine_ls_weighting_scheme calc
_refine_ls_wR_factor_gt 0.0609
_refine_ls_wR_factor_ref 0.0663
_reflns_number_gt 3358
_reflns_number_total 4405
_reflns_threshold_expression >2sigma(I)
_cod_data_source_file cg901018s_si_002.cif
_cod_data_source_block l
_cod_original_cell_volume 1212.7(8)
_cod_database_code 4502351

loop_
_symmetry_equiv_pos_as_xyz
'x, y, z'
'-x, -y, -z'

loop_
_atom_site_label
_atom_site_type_symbol
_atom_site_fract_x
_atom_site_fract_y
_atom_site_fract_z
_atom_site_U_iso_or_equiv
_atom_site_adp_type
_atom_site_occupancy
_atom_site_symmetry_multiplicity
_atom_site_calc_flag
_atom_site_refinement_flags
Ca1 Ca 0.77611(6) 0.38846(5) -0.07108(3) 0.01937(13) Uani 1 1 d .
S1 S 0.44384(9) 0.34253(8) 0.20899(4) 0.03058(18) Uani 1 1 d .
S2 S 0.83208(9) 0.42063(8) 0.27580(3) 0.02841(17) Uani 1 1 d .
S3 S 0.34023(10) 0.22944(9) 0.36248(4) 0.0381(2) Uani 1 1 d .
S4 S 0.72307(10) 0.31161(8) 0.43929(4) 0.03625(19) Uani 1 1 d .
S5 S 0.20377(11) 0.11328(9) 0.49625(4) 0.0417(2) Uani 1 1 d .
S6 S 0.64422(11) 0.19934(9) 0.58535(4) 0.0411(2) Uani 1 1 d .
O1 O 0.5617(2) 0.29791(18) 0.00385(8) 0.0228(4) Uani 1 1 d .
O2 O 0.3558(2) 0.40924(19) 0.05700(9) 0.0279(4) Uani 1 1 d .
O3 O 0.9159(2) 0.46059(19) 0.06203(8) 0.0282(4) Uani 1 1 d .
O4 O 1.0752(2) 0.5274(2) 0.18019(9) 0.0316(5) Uani 1 1 d .
O5 O 0.5514(3) 0.2580(2) -0.17619(10) 0.0447(5) Uani 1 1 d .
O6 O 0.9152(3) 0.1869(2) -0.08468(10) 0.0380(5) Uani 1 1 d .
N1 N 0.2846(3) 0.1407(3) -0.24838(12) 0.0385(6) Uani 1 1 d .
N2 N 1.0936(3) 0.0180(2) -0.08820(12) 0.0281(5) Uani 1 1 d .
C1 C 0.5975(3) 0.3719(3) 0.14346(12) 0.0178(5) Uani 1 1 d .
C2 C 0.7744(3) 0.4106(3) 0.17321(12) 0.0178(5) Uani 1 1 d .
C3 C 0.6104(3) 0.3494(3) 0.28956(13) 0.0252(6) Uani 1 1 d .
C4 C 0.5654(3) 0.3047(3) 0.35501(13) 0.0272(6) Uani 1 1 d .
C5 C 0.3917(4) 0.1903(3) 0.45643(14) 0.0293(6) Uani 1 1 d .
C6 C 0.5643(4) 0.2273(3) 0.49141(13) 0.0284(6) Uani 1 1 d .
C7 C 0.1472(4) 0.2760(4) 0.54551(18) 0.0599(10) Uani 1 1 d .
H7A H 0.2412 0.3199 0.5898 0.090 Uiso 1 1 calc R
H7B H 0.0315 0.2537 0.5642 0.090 Uiso 1 1 calc R
H7C H 0.1384 0.3422 0.5092 0.090 Uiso 1 1 calc R
C8 C 0.6856(5) 0.3784(4) 0.64034(16) 0.0669(11) Uani 1 1 d .
H8A H 0.7779 0.4384 0.6197 0.100 Uiso 1 1 calc R
H8B H 0.7273 0.3776 0.6951 0.100 Uiso 1 1 calc R
H8C H 0.5740 0.4165 0.6362 0.100 Uiso 1 1 calc R
C9 C 0.5000(3) 0.3599(3) 0.06015(13) 0.0198(6) Uani 1 1 d .
C10 C 0.9320(3) 0.4682(3) 0.13528(13) 0.0202(6) Uani 1 1 d .
C11 C 0.3885(4) 0.2479(3) -0.19914(15) 0.0371(7) Uani 1 1 d .
H11 H 0.3337 0.3246 -0.1793 0.045 Uiso 1 1 calc R
C12 C 0.0913(4) 0.1419(4) -0.27115(18) 0.0678(11) Uani 1 1 d .
H12A H 0.0643 0.2337 -0.2483 0.102 Uiso 1 1 calc R
H12B H 0.0181 0.0652 -0.2523 0.102 Uiso 1 1 calc R
H12C H 0.0635 0.1274 -0.3279 0.102 Uiso 1 1 calc R
C13 C 0.3500(5) 0.0168(3) -0.28177(17) 0.0652(11) Uani 1 1 d .
H13A H 0.4757 0.0236 -0.2589 0.098 Uiso 1 1 calc R
H13B H 0.3423 0.0113 -0.3381 0.098 Uiso 1 1 calc R
H13C H 0.2766 -0.0689 -0.2710 0.098 Uiso 1 1 calc R
C14 C 1.0646(4) 0.1510(3) -0.07202(14) 0.0299(6) Uani 1 1 d .
H14 H 1.1651 0.2238 -0.0492 0.036 Uiso 1 1 calc R
C15 C 1.2733(4) -0.0179(3) -0.07087(16) 0.0434(8) Uani 1 1 d .
H15A H 1.3614 0.0694 -0.0489 0.065 Uiso 1 1 calc R
H15B H 1.3081 -0.0646 -0.1189 0.065 Uiso 1 1 calc R
H15C H 1.2698 -0.0824 -0.0333 0.065 Uiso 1 1 calc R
C16 C 0.9451(4) -0.1000(3) -0.12478(15) 0.0417(8) Uani 1 1 d .
H16A H 0.8321 -0.0641 -0.1306 0.063 Uiso 1 1 calc R
H16B H 0.9352 -0.1729 -0.0920 0.063 Uiso 1 1 calc R
H16C H 0.9690 -0.1418 -0.1761 0.063 Uiso 1 1 calc R

loop_
_atom_site_aniso_label
_atom_site_aniso_U_11
_atom_site_aniso_U_22
_atom_site_aniso_U_33
_atom_site_aniso_U_23
_atom_site_aniso_U_13
_atom_site_aniso_U_12
Ca1 0.0161(3) 0.0244(3) 0.0177(3) 0.0047(2) 0.0033(2) 0.0025(2)
S1 0.0181(4) 0.0510(5) 0.0226(3) 0.0124(3) 0.0055(3) -0.0010(3)
S2 0.0210(4) 0.0437(5) 0.0180(3) 0.0091(3) 0.0023(3) -0.0039(3)
S3 0.0263(4) 0.0597(6) 0.0272(4) 0.0170(3) 0.0063(3) -0.0059(4)
S4 0.0296(4) 0.0530(5) 0.0220(4) 0.0125(3) 0.0024(3) -0.0086(4)
S5 0.0408(5) 0.0435(5) 0.0418(4) 0.0135(4) 0.0211(4) -0.0053(4)
S6 0.0529(5) 0.0467(5) 0.0257(4) 0.0164(3) 0.0062(3) 0.0053(4)
O1 0.0215(10) 0.0279(11) 0.0173(9) 0.0006(7) 0.0063(7) 0.0007(8)
O2 0.0211(10) 0.0338(12) 0.0305(10) 0.0069(8) 0.0002(8) 0.0120(9)
O3 0.0196(10) 0.0471(13) 0.0147(9) 0.0100(8) 0.0006(7) -0.0056(9)
O4 0.0200(10) 0.0529(13) 0.0173(9) 0.0062(8) 0.0017(8) -0.0055(9)
O5 0.0339(12) 0.0594(15) 0.0302(11) 0.0023(9) -0.0035(9) -0.0096(11)
O6 0.0354(12) 0.0339(12) 0.0472(12) 0.0046(9) 0.0060(10) 0.0168(10)
N1 0.0415(15) 0.0331(15) 0.0315(13) 0.0017(11) -0.0048(11) -0.0081(12)
N2 0.0277(13) 0.0192(13) 0.0348(12) 0.0020(10) 0.0007(10) 0.0029(10)
C1 0.0191(13) 0.0196(14) 0.0173(12) 0.0058(10) 0.0072(10) 0.0049(11)
C2 0.0194(13) 0.0204(14) 0.0144(12) 0.0051(10) 0.0046(10) 0.0031(11)
C3 0.0212(14) 0.0345(17) 0.0190(13) 0.0050(11) 0.0046(11) 0.0009(12)
C4 0.0237(15) 0.0353(17) 0.0207(13) 0.0051(11) 0.0050(11) -0.0014(13)
C5 0.0370(17) 0.0296(17) 0.0232(14) 0.0081(12) 0.0129(12) 0.0029(13)
C6 0.0389(17) 0.0270(16) 0.0185(14) 0.0058(11) 0.0076(12) -0.0001(13)
C7 0.045(2) 0.071(3) 0.072(2) 0.0136(19) 0.0320(19) 0.018(2)
C8 0.082(3) 0.073(3) 0.0352(18) -0.0121(17) -0.0184(17) 0.024(2)
C9 0.0160(13) 0.0182(14) 0.0236(14) 0.0102(11) -0.0008(11) -0.0045(11)
C10 0.0164(14) 0.0236(15) 0.0215(14) 0.0042(11) 0.0036(10) 0.0053(11)
C11 0.044(2) 0.0302(18) 0.0353(16) 0.0036(13) 0.0065(14) 0.0032(15)
C12 0.045(2) 0.091(3) 0.059(2) 0.022(2) -0.0111(17) -0.006(2)
C13 0.096(3) 0.039(2) 0.057(2) -0.0029(17) 0.028(2) 0.002(2)
C14 0.0372(17) 0.0241(16) 0.0270(15) 0.0039(12) 0.0047(13) 0.0022(13)
C15 0.0352(18) 0.0361(19) 0.059(2) 0.0111(15) -0.0005(15) 0.0112(15)
C16 0.0434(19) 0.0262(18) 0.0491(18) 0.0014(14) 0.0004(15) -0.0011(15)

loop_
_atom_type_symbol
_atom_type_description
_atom_type_scat_dispersion_real
_atom_type_scat_dispersion_imag
_atom_type_scat_source
C C 0.0033 0.0016 'International Tables Vol C Tables 4.2.6.8 and 6.1.1.4'
H H 0.0000 0.0000 'International Tables Vol C Tables 4.2.6.8 and 6.1.1.4'
Ca Ca 0.2262 0.3064 'International Tables Vol C Tables 4.2.6.8 and 6.1.1.4'
N N 0.0061 0.0033 'International Tables Vol C Tables 4.2.6.8 and 6.1.1.4'
O O 0.0106 0.0060 'International Tables Vol C Tables 4.2.6.8 and 6.1.1.4'
S S 0.1246 0.1234 'International Tables Vol C Tables 4.2.6.8 and 6.1.1.4'

loop_
_geom_angle_atom_site_label_1
_geom_angle_atom_site_label_2
_geom_angle_atom_site_label_3
_geom_angle
_geom_angle_site_symmetry_1
_geom_angle_site_symmetry_3
O2 Ca1 O6 178.87(7) 2_665 .
O2 Ca1 O1 85.28(6) 2_665 .
O6 Ca1 O1 95.51(7) . .
O2 Ca1 O5 94.23(7) 2_665 .
O6 Ca1 O5 86.69(7) . .
O1 Ca1 O5 82.04(7) . .
O2 Ca1 O3 88.58(6) 2_665 .
O6 Ca1 O3 90.85(6) . .
O1 Ca1 O3 74.01(6) . .
O5 Ca1 O3 155.58(7) . .
O2 Ca1 O4 89.41(6) 2_665 2_765
O6 Ca1 O4 90.06(7) . 2_765
O1 Ca1 O4 163.40(6) . 2_765
O5 Ca1 O4 82.69(7) . 2_765
O3 Ca1 O4 121.64(6) . 2_765
O2 Ca1 O3 91.20(7) 2_665 2_765
O6 Ca1 O3 87.68(7) . 2_765
O1 Ca1 O3 143.47(5) . 2_765
O5 Ca1 O3 134.49(6) . 2_765
O3 Ca1 O3 69.56(6) . 2_765
O4 Ca1 O3 52.18(5) 2_765 2_765
O2 Ca1 C10 91.54(7) 2_665 2_765
O6 Ca1 C10 87.55(7) . 2_765
O1 Ca1 C10 169.37(6) . 2_765
O5 Ca1 C10 108.34(7) . 2_765
O3 Ca1 C10 95.80(7) . 2_765
O4 Ca1 C10 25.98(5) 2_765 2_765
O3 Ca1 C10 26.25(5) 2_765 2_765
O2 Ca1 Ca1 89.90(5) 2_665 2_765
O6 Ca1 Ca1 89.06(6) . 2_765
O1 Ca1 Ca1 109.77(5) . 2_765
O5 Ca1 Ca1 167.80(5) . 2_765
O3 Ca1 Ca1 35.80(4) . 2_765
O4 Ca1 Ca1 85.89(5) 2_765 2_765
O3 Ca1 Ca1 33.76(4) 2_765 2_765
C10 Ca1 Ca1 60.01(5) 2_765 2_765
C1 S1 C3 95.27(11) . .
C3 S2 C2 94.66(11) . .
C5 S3 C4 95.46(12) . .
C6 S4 C4 95.48(12) . .
C5 S5 C7 98.53(14) . .
C6 S6 C8 101.07(14) . .
C9 O1 Ca1 130.36(16) . .
C9 O2 Ca1 147.01(16) . 2_665
C10 O3 Ca1 157.25(16) . .
C10 O3 Ca1 92.30(14) . 2_765
Ca1 O3 Ca1 110.44(6) . 2_765
C10 O4 Ca1 92.63(14) . 2_765
C11 O5 Ca1 138.97(19) . .
C14 O6 Ca1 141.74(19) . .
C11 N1 C13 122.6(3) . .
C11 N1 C12 120.7(3) . .
C13 N1 C12 116.7(3) . .
C14 N2 C16 120.7(2) . .
C14 N2 C15 122.3(2) . .
C16 N2 C15 117.0(2) . .
C2 C1 C9 130.6(2) . .
C2 C1 S1 117.50(17) . .
C9 C1 S1 111.64(17) . .
C1 C2 C10 129.5(2) . .
C1 C2 S2 116.70(18) . .
C10 C2 S2 113.13(17) . .
C4 C3 S1 121.0(2) . .
C4 C3 S2 125.12(19) . .
S1 C3 S2 113.87(13) . .
C3 C4 S3 122.01(19) . .
C3 C4 S4 123.9(2) . .
S3 C4 S4 114.03(14) . .
C6 C5 S3 117.8(2) . .
C6 C5 S5 127.0(2) . .
S3 C5 S5 115.14(15) . .
C5 C6 S6 125.0(2) . .
C5 C6 S4 117.22(19) . .
S6 C6 S4 117.75(16) . .
S5 C7 H7A 109.5 . .
S5 C7 H7B 109.5 . .
H7A C7 H7B 109.5 . .
S5 C7 H7C 109.5 . .
H7A C7 H7C 109.5 . .
H7B C7 H7C 109.5 . .
S6 C8 H8A 109.5 . .
S6 C8 H8B 109.5 . .
H8A C8 H8B 109.5 . .
S6 C8 H8C 109.5 . .
H8A C8 H8C 109.5 . .
H8B C8 H8C 109.5 . .
O1 C9 O2 126.7(2) . .
O1 C9 C1 119.3(2) . .
O2 C9 C1 113.9(2) . .
O4 C10 O3 122.7(2) . .
O4 C10 C2 116.5(2) . .
O3 C10 C2 120.8(2) . .
O4 C10 Ca1 61.39(13) . 2_765
O3 C10 Ca1 61.46(13) . 2_765
C2 C10 Ca1 173.00(16) . 2_765
O5 C11 N1 126.1(3) . .
O5 C11 H11 117.0 . .
N1 C11 H11 117.0 . .
N1 C12 H12A 109.5 . .
N1 C12 H12B 109.5 . .
H12A C12 H12B 109.5 . .
N1 C12 H12C 109.5 . .
H12A C12 H12C 109.5 . .
H12B C12 H12C 109.5 . .
N1 C13 H13A 109.5 . .
N1 C13 H13B 109.5 . .
H13A C13 H13B 109.5 . .
N1 C13 H13C 109.5 . .
H13A C13 H13C 109.5 . .
H13B C13 H13C 109.5 . .
O6 C14 N2 124.9(3) . .
O6 C14 H14 117.6 . .
N2 C14 H14 117.6 . .
N2 C15 H15A 109.5 . .
N2 C15 H15B 109.5 . .
H15A C15 H15B 109.5 . .
N2 C15 H15C 109.5 . .
H15A C15 H15C 109.5 . .
H15B C15 H15C 109.5 . .
N2 C16 H16A 109.5 . .
N2 C16 H16B 109.5 . .
H16A C16 H16B 109.5 . .
N2 C16 H16C 109.5 . .
H16A C16 H16C 109.5 . .
H16B C16 H16C 109.5 . .

loop_
_geom_bond_atom_site_label_1
_geom_bond_atom_site_label_2
_geom_bond_distance
_geom_bond_site_symmetry_2
Ca1 O2 2.3123(19) 2_665
Ca1 O6 2.3377(19) .
Ca1 O1 2.3418(17) .
Ca1 O5 2.3690(19) .
Ca1 O3 2.3735(17) .
Ca1 O4 2.4977(18) 2_765
Ca1 O3 2.4986(19) 2_765
Ca1 C10 2.842(3) 2_765
Ca1 Ca1 4.0024(15) 2_765
S1 C1 1.744(2) .
S1 C3 1.753(2) .
S2 C3 1.758(3) .
S2 C2 1.773(2) .
S3 C5 1.752(3) .
S3 C4 1.760(3) .
S4 C6 1.758(3) .
S4 C4 1.761(2) .
S5 C5 1.759(3) .
S5 C7 1.796(3) .
S6 C6 1.754(2) .
S6 C8 1.785(3) .
O1 C9 1.244(3) .
O2 C9 1.253(3) .
O2 Ca1 2.3123(18) 2_665
O3 C10 1.258(3) .
O3 Ca1 2.4986(19) 2_765
O4 C10 1.246(3) .
O4 Ca1 2.4977(18) 2_765
O5 C11 1.227(3) .
O6 C14 1.236(3) .
N1 C11 1.303(3) .
N1 C13 1.425(3) .
N1 C12 1.465(3) .
N2 C14 1.320(3) .
N2 C16 1.457(3) .
N2 C15 1.460(3) .
C1 C2 1.340(3) .
C1 C9 1.525(3) .
C2 C10 1.498(3) .
C3 C4 1.343(3) .
C5 C6 1.333(4) .
C7 H7A 0.9700 .
C7 H7B 0.9700 .
C7 H7C 0.9700 .
C8 H8A 0.9700 .
C8 H8B 0.9700 .
C8 H8C 0.9700 .
C10 Ca1 2.842(3) 2_765
C11 H11 0.9400 .
C12 H12A 0.9700 .
C12 H12B 0.9700 .
C12 H12C 0.9700 .
C13 H13A 0.9700 .
C13 H13B 0.9700 .
C13 H13C 0.9700 .
C14 H14 0.9400 .
C15 H15A 0.9700 .
C15 H15B 0.9700 .
C15 H15C 0.9700 .
C16 H16A 0.9700 .
C16 H16B 0.9700 .
C16 H16C 0.9700 .

loop_
_geom_hbond_atom_site_label_D
_geom_hbond_atom_site_label_H
_geom_hbond_atom_site_label_A
_geom_hbond_distance_DH
_geom_hbond_distance_HA
_geom_hbond_distance_DA
_geom_hbond_angle_DHA
_geom_hbond_site_symmetry_A
C7 H7B S6 0.97 2.96 3.908(3) 166.7 1_455
C8 H8B O4 0.97 2.43 3.326(3) 153.0 2_766

loop_
_geom_torsion_atom_site_label_1
_geom_torsion_atom_site_label_2
_geom_torsion_atom_site_label_3
_geom_torsion_atom_site_label_4
_geom_torsion
_geom_torsion_site_symmetry_1
_geom_torsion_site_symmetry_4
O2 Ca1 O1 C9 -36.78(19) 2_665 .
O6 Ca1 O1 C9 142.39(19) . .
O5 Ca1 O1 C9 -131.7(2) . .
O3 Ca1 O1 C9 53.09(19) . .
O4 Ca1 O1 C9 -108.5(3) 2_765 .
O3 Ca1 O1 C9 48.8(2) 2_765 .
C10 Ca1 O1 C9 36.1(4) 2_765 .
Ca1 Ca1 O1 C9 51.4(2) 2_765 .
O2 Ca1 O3 C10 90.6(4) 2_665 .
O6 Ca1 O3 C10 -90.4(4) . .
O1 Ca1 O3 C10 5.1(4) . .
O5 Ca1 O3 C10 -6.5(5) . .
O4 Ca1 O3 C10 179.0(4) 2_765 .
O3 Ca1 O3 C10 -177.6(5) 2_765 .
C10 Ca1 O3 C10 -178.0(4) 2_765 .
Ca1 Ca1 O3 C10 -177.6(5) 2_765 .
O2 Ca1 O3 Ca1 -91.81(8) 2_665 2_765
O6 Ca1 O3 Ca1 87.21(8) . 2_765
O1 Ca1 O3 Ca1 -177.31(8) . 2_765
O5 Ca1 O3 Ca1 171.07(14) . 2_765
O4 Ca1 O3 Ca1 -3.38(10) 2_765 2_765
O3 Ca1 O3 Ca1 0.0 2_765 2_765
C10 Ca1 O3 Ca1 -0.41(8) 2_765 2_765
O2 Ca1 O5 C11 -31.6(3) 2_665 .
O6 Ca1 O5 C11 149.1(3) . .
O1 Ca1 O5 C11 53.1(3) . .
O3 Ca1 O5 C11 64.3(4) . .
O4 Ca1 O5 C11 -120.4(3) 2_765 .
O3 Ca1 O5 C11 -127.4(3) 2_765 .
C10 Ca1 O5 C11 -124.6(3) 2_765 .
Ca1 Ca1 O5 C11 -141.1(3) 2_765 .
O2 Ca1 O6 C14 11(3) 2_665 .
O1 Ca1 O6 C14 -123.2(3) . .
O5 Ca1 O6 C14 155.2(3) . .
O3 Ca1 O6 C14 -49.1(3) . .
O4 Ca1 O6 C14 72.5(3) 2_765 .
O3 Ca1 O6 C14 20.4(3) 2_765 .
C10 Ca1 O6 C14 46.6(3) 2_765 .
Ca1 Ca1 O6 C14 -13.4(3) 2_765 .
C3 S1 C1 C2 -10.0(2) . .
C3 S1 C1 C9 174.78(17) . .
C9 C1 C2 C10 6.5(4) . .
S1 C1 C2 C10 -167.6(2) . .
C9 C1 C2 S2 176.5(2) . .
S1 C1 C2 S2 2.4(3) . .
C3 S2 C2 C1 6.6(2) . .
C3 S2 C2 C10 178.19(18) . .
C1 S1 C3 C4 -166.7(2) . .
C1 S1 C3 S2 14.10(16) . .
C2 S2 C3 C4 167.8(2) . .
C2 S2 C3 S1 -13.05(16) . .
S1 C3 C4 S3 2.9(3) . .
S2 C3 C4 S3 -177.99(14) . .
S1 C3 C4 S4 -178.50(14) . .
S2 C3 C4 S4 0.6(4) . .
C5 S3 C4 C3 176.6(2) . .
C5 S3 C4 S4 -2.11(17) . .
C6 S4 C4 C3 -176.6(2) . .
C6 S4 C4 S3 2.06(16) . .
C4 S3 C5 C6 1.4(2) . .
C4 S3 C5 S5 178.31(15) . .
C7 S5 C5 C6 86.2(3) . .
C7 S5 C5 S3 -90.38(17) . .
S3 C5 C6 S6 179.47(14) . .
S5 C5 C6 S6 2.9(4) . .
S3 C5 C6 S4 -0.1(3) . .
S5 C5 C6 S4 -176.66(15) . .
C8 S6 C6 C5 -106.9(3) . .
C8 S6 C6 S4 72.67(18) . .
C4 S4 C6 C5 -1.2(2) . .
C4 S4 C6 S6 179.19(15) . .
Ca1 O1 C9 O2 95.2(3) . .
Ca1 O1 C9 C1 -89.1(2) . .
Ca1 O2 C9 O1 -111.6(3) 2_665 .
Ca1 O2 C9 C1 72.5(3) 2_665 .
C2 C1 C9 O1 46.5(4) . .
S1 C1 C9 O1 -139.1(2) . .
C2 C1 C9 O2 -137.3(3) . .
S1 C1 C9 O2 37.1(3) . .
Ca1 O4 C10 O3 5.1(3) 2_765 .
Ca1 O4 C10 C2 -172.46(18) 2_765 .
Ca1 O3 C10 O4 172.6(3) . .
Ca1 O3 C10 O4 -5.1(3) 2_765 .
Ca1 O3 C10 C2 -9.9(6) . .
Ca1 O3 C10 C2 172.4(2) 2_765 .
Ca1 O3 C10 Ca1 177.8(4) . 2_765
C1 C2 C10 O4 163.5(3) . .
S2 C2 C10 O4 -6.7(3) . .
C1 C2 C10 O3 -14.1(4) . .
S2 C2 C10 O3 175.63(18) . .
C1 C2 C10 Ca1 92.8(13) . 2_765
S2 C2 C10 Ca1 -77.5(13) . 2_765
Ca1 O5 C11 N1 -160.7(2) . .
C13 N1 C11 O5 1.0(5) . .
C12 N1 C11 O5 -180.0(3) . .
Ca1 O6 C14 N2 179.67(17) . .
C16 N2 C14 O6 1.0(4) . .
C15 N2 C14 O6 -179.2(2) . .
